data_7019154
loop_
_publ_author_name
'Wang, Kai-Yao'
'Zhou, Liu-Jiang'
'Feng, Mei-Ling'
'Huang, Xiao-Ying'

_publ_section_title
;
 Assembly of novel organic-decorated quaternary TM-Hg-Sb-Q compounds (TM =
 Mn, Fe, Co; Q = S, Se) by the combination of three types of metal
 coordination geometries.
;
_journal_issue 22
_journal_name_full 'Dalton transactions (Cambridge, England : 2003)'
_journal_page_first 6689
_journal_page_last 6695
_journal_paper_doi 10.1039/c2dt30366c
_journal_volume 41
_journal_year 2012
_chemical_formula_moiety 'C6 H18 Fe Hg N4 Sb2 Se5'
_chemical_formula_sum 'C6 H18 Fe Hg N4 Sb2 Se5'
_chemical_formula_weight 1040.98
_chemical_name_systematic
;
?
;
_space_group_IT_number 2
_symmetry_cell_setting triclinic
_symmetry_space_group_name_Hall '-P 1'
_symmetry_space_group_name_H-M 'P -1'
_atom_sites_solution_hydrogens geom
_atom_sites_solution_primary direct
_atom_sites_solution_secondary difmap
_audit_creation_method SHELXL-97
_cell_angle_alpha 69.494(5)
_cell_angle_beta 78.655(5)
_cell_angle_gamma 86.608(4)
_cell_formula_units_Z 2
_cell_length_a 7.5282(4)
_cell_length_b 10.7335(6)
_cell_length_c 12.5982(8)
_cell_measurement_reflns_used 2872
_cell_measurement_temperature 296(2)
_cell_measurement_theta_max 29.0142
_cell_measurement_theta_min 2.7542
_cell_volume 934.80(10)
_computing_cell_refinement 'CrysAlis CCD (Oxford Diffraction, 2006)'
_computing_data_collection 'CrysAlis CCD (Oxford Diffraction, 2006)'
_computing_data_reduction 'CrysAlis RED (Oxford Diffraction, 2006)'
_computing_molecular_graphics 'DIAMOND. Version 3.0. Crystal Impact'
_computing_publication_material 'Windows Word 2003'
_computing_structure_refinement 'SHELXL-97 (Sheldrick, 1997)'
_computing_structure_solution 'SHELXS-97 (Sheldrick, 1990)'
_diffrn_ambient_temperature 296(2)
_diffrn_detector_area_resol_mean 16.2083
_diffrn_measured_fraction_theta_full 0.990
_diffrn_measured_fraction_theta_max 0.990
_diffrn_measurement_device_type 'Xcalibur, Eos'
_diffrn_measurement_method '\w scans'
_diffrn_radiation_monochromator graphite
_diffrn_radiation_source 'fine-focus sealed tube'
_diffrn_radiation_type MoK\a
_diffrn_radiation_wavelength 0.71073
_diffrn_reflns_av_R_equivalents 0.0359
_diffrn_reflns_av_sigmaI/netI 0.0642
_diffrn_reflns_limit_h_max 9
_diffrn_reflns_limit_h_min -9
_diffrn_reflns_limit_k_max 12
_diffrn_reflns_limit_k_min -13
_diffrn_reflns_limit_l_max 15
_diffrn_reflns_limit_l_min -15
_diffrn_reflns_number 8015
_diffrn_reflns_theta_full 26.75
_diffrn_reflns_theta_max 26.75
_diffrn_reflns_theta_min 2.76
_exptl_absorpt_coefficient_mu 21.532
_exptl_absorpt_correction_T_max 1.00000
_exptl_absorpt_correction_T_min 0.34673
_exptl_absorpt_correction_type multi-scan
_exptl_absorpt_process_details 'CrysAlis CCD; Oxford, 2006'
_exptl_crystal_colour red
_exptl_crystal_density_diffrn 3.698
_exptl_crystal_density_method 'not measured'
_exptl_crystal_description plate
_exptl_crystal_F_000 920
_exptl_crystal_size_max 0.18
_exptl_crystal_size_mid 0.09
_exptl_crystal_size_min 0.04
_refine_diff_density_max 1.446
_refine_diff_density_min -2.152
_refine_diff_density_rms 0.257
_refine_ls_extinction_method none
_refine_ls_goodness_of_fit_ref 1.040
_refine_ls_hydrogen_treatment constr
_refine_ls_matrix_type full
_refine_ls_number_parameters 172
_refine_ls_number_reflns 3943
_refine_ls_number_restraints 0
_refine_ls_restrained_S_all 1.040
_refine_ls_R_factor_all 0.0556
_refine_ls_R_factor_gt 0.0386
_refine_ls_shift/su_max 0.000
_refine_ls_shift/su_mean 0.000
_refine_ls_structure_factor_coef Fsqd
_refine_ls_weighting_details 'calc w=1/[\s^2^(Fo^2^)+(0.0206P)^2^+0.0000P] where P=(Fo^2^+2Fc^2^)/3'
_refine_ls_weighting_scheme calc
_refine_ls_wR_factor_gt 0.0663
_refine_ls_wR_factor_ref 0.0724
_reflns_number_gt 3139
_reflns_number_total 3943
_reflns_threshold_expression >2sigma(I)
_cod_data_source_file c2dt30366c.txt
_cod_data_source_block compound-3-KW3-36I
_cod_database_code 7019154

loop_
_symmetry_equiv_pos_as_xyz
'x, y, z'
'-x, -y, -z'

loop_
_atom_site_label
_atom_site_type_symbol
_atom_site_fract_x
_atom_site_fract_y
_atom_site_fract_z
_atom_site_U_iso_or_equiv
_atom_site_adp_type
_atom_site_occupancy
_atom_site_symmetry_multiplicity
_atom_site_calc_flag
_atom_site_refinement_flags
Hg1 Hg 0.33269(5) 0.15696(4) 0.28589(3) 0.03037(11) Uani 1 1 d .
Sb1 Sb 0.07027(8) 0.32529(6) 0.47069(5) 0.02252(15) Uani 1 1 d .
Sb2 Sb 0.20302(7) -0.07715(5) 0.62589(5) 0.01964(14) Uani 1 1 d .
Se1 Se 0.36260(11) 0.15006(8) 0.50618(7) 0.0199(2) Uani 1 1 d .
Se2 Se 0.25148(12) 0.49229(9) 0.51166(8) 0.0237(2) Uani 1 1 d .
Se3 Se 0.65726(11) 0.11376(9) 0.19480(8) 0.0231(2) Uani 1 1 d .
Se4 Se 0.09506(11) -0.01923(9) 0.30549(10) 0.0312(3) Uani 1 1 d .
Se5 Se 0.17048(13) 0.39776(9) 0.25147(8) 0.0311(2) Uani 1 1 d .
Fe1 Fe 0.28316(16) 0.37068(12) 0.71963(11) 0.0209(3) Uani 1 1 d .
N1 N 0.3402(11) 0.5429(7) 0.7530(7) 0.036(2) Uani 1 1 d .
H1A H 0.2767 0.6115 0.7137 0.043 Uiso 1 1 d R
H1D H 0.4590 0.5643 0.7286 0.043 Uiso 1 1 d R
N2 N 0.4931(9) 0.2319(7) 0.7208(6) 0.0277(18) Uani 1 1 d .
H2A H 0.5817 0.2701 0.6601 0.033 Uiso 1 1 d R
H2D H 0.4531 0.1585 0.7124 0.033 Uiso 1 1 d R
N3 N 0.0219(9) 0.2784(7) 0.7877(6) 0.0253(18) Uani 1 1 d .
H3A H -0.0023 0.2365 0.7410 0.030 Uiso 1 1 d R
H3D H -0.0620 0.3418 0.7879 0.030 Uiso 1 1 d R
N4 N 0.2865(9) 0.2853(6) 0.9124(6) 0.0200(16) Uani 1 1 d .
C1 C 0.2918(14) 0.5243(9) 0.8770(9) 0.039(3) Uani 1 1 d .
H1B H 0.1615 0.5289 0.8996 0.046 Uiso 1 1 calc R
H1C H 0.3474 0.5939 0.8923 0.046 Uiso 1 1 calc R
C2 C 0.3579(12) 0.3907(8) 0.9446(8) 0.031(2) Uani 1 1 d .
H2B H 0.3175 0.3734 1.0265 0.037 Uiso 1 1 calc R
H2C H 0.4893 0.3902 0.9286 0.037 Uiso 1 1 calc R
C3 C 0.5637(12) 0.1965(10) 0.8297(8) 0.032(2) Uani 1 1 d .
H3B H 0.6376 0.2690 0.8270 0.039 Uiso 1 1 calc R
H3C H 0.6386 0.1181 0.8393 0.039 Uiso 1 1 calc R
C4 C 0.4080(12) 0.1701(9) 0.9288(8) 0.030(2) Uani 1 1 d .
H4A H 0.3410 0.0924 0.9354 0.036 Uiso 1 1 calc R
H4B H 0.4531 0.1516 0.9997 0.036 Uiso 1 1 calc R
C5 C 0.0074(12) 0.1859(9) 0.9073(8) 0.033(2) Uani 1 1 d .
H5A H 0.0636 0.1023 0.9071 0.039 Uiso 1 1 calc R
H5B H -0.1194 0.1683 0.9428 0.039 Uiso 1 1 calc R
C6 C 0.0983(11) 0.2432(9) 0.9763(8) 0.029(2) Uani 1 1 d .
H6A H 0.0310 0.3191 0.9873 0.035 Uiso 1 1 calc R
H6B H 0.1019 0.1770 1.0516 0.035 Uiso 1 1 calc R

loop_
_atom_site_aniso_label
_atom_site_aniso_U_11
_atom_site_aniso_U_22
_atom_site_aniso_U_33
_atom_site_aniso_U_23
_atom_site_aniso_U_13
_atom_site_aniso_U_12
Hg1 0.02180(19) 0.0371(2) 0.0339(2) -0.01556(19) -0.00340(18) 0.00110(16)
Sb1 0.0239(3) 0.0233(3) 0.0188(3) -0.0059(3) -0.0031(3) 0.0005(2)
Sb2 0.0177(3) 0.0190(3) 0.0237(3) -0.0095(3) -0.0039(3) 0.0025(2)
Se1 0.0196(4) 0.0214(5) 0.0170(5) -0.0051(4) -0.0036(4) 0.0036(3)
Se2 0.0256(5) 0.0233(5) 0.0219(5) -0.0057(4) -0.0085(4) 0.0019(4)
Se3 0.0218(4) 0.0278(5) 0.0167(5) -0.0056(4) -0.0012(4) 0.0023(4)
Se4 0.0162(4) 0.0287(5) 0.0514(7) -0.0219(5) 0.0024(5) 0.0002(4)
Se5 0.0442(6) 0.0298(5) 0.0183(5) -0.0080(4) -0.0084(5) 0.0137(4)
Fe1 0.0214(6) 0.0205(7) 0.0200(7) -0.0043(6) -0.0061(6) -0.0016(5)
N1 0.053(5) 0.017(4) 0.041(6) -0.007(4) -0.022(5) -0.005(4)
N2 0.030(4) 0.035(5) 0.019(4) -0.010(4) -0.003(4) -0.001(3)
N3 0.018(4) 0.033(4) 0.022(5) -0.006(4) -0.002(3) -0.004(3)
N4 0.018(4) 0.020(4) 0.023(4) -0.012(3) 0.003(3) -0.001(3)
C1 0.061(7) 0.025(5) 0.041(7) -0.023(5) -0.017(6) 0.005(5)
C2 0.037(5) 0.029(5) 0.033(6) -0.015(5) -0.009(5) 0.000(4)
C3 0.026(5) 0.043(6) 0.034(6) -0.019(5) -0.010(5) 0.009(4)
C4 0.038(6) 0.037(6) 0.016(5) -0.011(4) -0.004(5) 0.001(4)
C5 0.031(5) 0.045(6) 0.018(5) -0.004(5) -0.001(5) -0.017(5)
C6 0.025(5) 0.043(6) 0.017(5) -0.008(4) -0.005(4) -0.003(4)

loop_
_atom_type_symbol
_atom_type_description
_atom_type_scat_dispersion_real
_atom_type_scat_dispersion_imag
_atom_type_scat_source
C C 0.0033 0.0016 'International Tables Vol C Tables 4.2.6.8 and 6.1.1.4'
H H 0.0000 0.0000 'International Tables Vol C Tables 4.2.6.8 and 6.1.1.4'
Fe Fe 0.3463 0.8444 'International Tables Vol C Tables 4.2.6.8 and 6.1.1.4'
Hg Hg -2.3894 9.2266 'International Tables Vol C Tables 4.2.6.8 and 6.1.1.4'
N N 0.0061 0.0033 'International Tables Vol C Tables 4.2.6.8 and 6.1.1.4'
Sb Sb -0.5866 1.5461 'International Tables Vol C Tables 4.2.6.8 and 6.1.1.4'
Se Se -0.0929 2.2259 'International Tables Vol C Tables 4.2.6.8 and 6.1.1.4'

loop_
_geom_angle_atom_site_label_1
_geom_angle_atom_site_label_2
_geom_angle_atom_site_label_3
_geom_angle
_geom_angle_site_symmetry_1
_geom_angle_site_symmetry_3
Se3 Hg1 Se4 114.37(3) . .
Se3 Hg1 Se5 126.58(3) . .
Se4 Hg1 Se5 109.37(3) . .
Se3 Hg1 Se1 104.06(3) . .
Se4 Hg1 Se1 109.31(3) . .
Se5 Hg1 Se1 88.44(3) . .
Se5 Sb1 Se2 99.82(4) . .
Se5 Sb1 Se1 91.66(3) . .
Se2 Sb1 Se1 88.19(3) . .
Se5 Sb1 Se2 100.55(3) . 2_566
Se2 Sb1 Se2 86.11(3) . 2_566
Se1 Sb1 Se2 167.24(3) . 2_566
Se4 Sb2 Se3 97.18(4) 2_556 2_656
Se4 Sb2 Se1 95.80(3) 2_556 .
Se3 Sb2 Se1 95.32(3) 2_656 .
Sb2 Se1 Hg1 98.46(3) . .
Sb2 Se1 Sb1 102.73(3) . .
Hg1 Se1 Sb1 81.07(3) . .
Fe1 Se2 Sb1 102.40(4) . .
Fe1 Se2 Sb1 104.06(4) . 2_566
Sb1 Se2 Sb1 93.89(3) . 2_566
Sb2 Se3 Hg1 96.18(3) 2_656 .
Sb2 Se4 Hg1 103.31(3) 2_556 .
Sb1 Se5 Hg1 87.31(3) . .
N2 Fe1 N3 112.7(3) . .
N2 Fe1 N1 116.8(3) . .
N3 Fe1 N1 119.6(3) . .
N2 Fe1 N4 80.0(3) . .
N3 Fe1 N4 78.2(3) . .
N1 Fe1 N4 78.5(3) . .
N2 Fe1 Se2 108.1(2) . .
N3 Fe1 Se2 99.9(2) . .
N1 Fe1 Se2 95.7(2) . .
N4 Fe1 Se2 171.69(17) . .
C1 N1 Fe1 112.0(6) . .
C1 N1 H1A 108.9 . .
Fe1 N1 H1A 109.0 . .
C1 N1 H1D 108.5 . .
Fe1 N1 H1D 110.4 . .
H1A N1 H1D 107.9 . .
C3 N2 Fe1 109.7(5) . .
C3 N2 H2A 109.8 . .
Fe1 N2 H2A 107.7 . .
C3 N2 H2D 110.9 . .
Fe1 N2 H2D 110.4 . .
H2A N2 H2D 108.2 . .
C5 N3 Fe1 112.2(5) . .
C5 N3 H3A 111.1 . .
Fe1 N3 H3A 109.0 . .
C5 N3 H3D 107.5 . .
Fe1 N3 H3D 109.0 . .
H3A N3 H3D 107.9 . .
C4 N4 C6 110.9(7) . .
C4 N4 C2 111.4(7) . .
C6 N4 C2 111.9(7) . .
C4 N4 Fe1 106.0(5) . .
C6 N4 Fe1 108.8(5) . .
C2 N4 Fe1 107.6(5) . .
N1 C1 C2 108.6(7) . .
N1 C1 H1B 110.0 . .
C2 C1 H1B 110.0 . .
N1 C1 H1C 110.0 . .
C2 C1 H1C 110.0 . .
H1B C1 H1C 108.3 . .
C1 C2 N4 109.8(7) . .
C1 C2 H2B 109.7 . .
N4 C2 H2B 109.7 . .
C1 C2 H2C 109.7 . .
N4 C2 H2C 109.7 . .
H2B C2 H2C 108.2 . .
N2 C3 C4 109.1(7) . .
N2 C3 H3B 109.9 . .
C4 C3 H3B 109.9 . .
N2 C3 H3C 109.9 . .
C4 C3 H3C 109.9 . .
H3B C3 H3C 108.3 . .
N4 C4 C3 110.7(7) . .
N4 C4 H4A 109.5 . .
C3 C4 H4A 109.5 . .
N4 C4 H4B 109.5 . .
C3 C4 H4B 109.5 . .
H4A C4 H4B 108.1 . .
N3 C5 C6 110.8(7) . .
N3 C5 H5A 109.5 . .
C6 C5 H5A 109.5 . .
N3 C5 H5B 109.5 . .
C6 C5 H5B 109.5 . .
H5A C5 H5B 108.1 . .
N4 C6 C5 108.5(7) . .
N4 C6 H6A 110.0 . .
C5 C6 H6A 110.0 . .
N4 C6 H6B 110.0 . .
C5 C6 H6B 110.0 . .
H6A C6 H6B 108.4 . .

loop_
_geom_bond_atom_site_label_1
_geom_bond_atom_site_label_2
_geom_bond_distance
_geom_bond_site_symmetry_2
Hg1 Se3 2.5765(9) .
Hg1 Se4 2.5956(10) .
Hg1 Se5 2.7219(10) .
Hg1 Se1 2.8032(10) .
Sb1 Se5 2.5586(11) .
Sb1 Se2 2.5602(11) .
Sb1 Se1 2.8087(10) .
Sb1 Se2 3.0467(10) 2_566
Sb2 Se4 2.5380(10) 2_556
Sb2 Se3 2.5745(11) 2_656
Sb2 Se1 2.5927(10) .
Se2 Fe1 2.5374(15) .
Se2 Sb1 3.0467(10) 2_566
Se3 Sb2 2.5745(11) 2_656
Se4 Sb2 2.5380(10) 2_556
Fe1 N2 2.105(7) .
Fe1 N3 2.135(7) .
Fe1 N1 2.118(7) .
Fe1 N4 2.280(7) .
N1 C1 1.475(12) .
N1 H1A 0.9012 .
N1 H1D 0.9022 .
N2 C3 1.486(11) .
N2 H2A 0.9002 .
N2 H2D 0.9062 .
N3 C5 1.472(11) .
N3 H3A 0.9043 .
N3 H3D 0.9004 .
N4 C4 1.474(10) .
N4 C6 1.494(10) .
N4 C2 1.488(10) .
C1 C2 1.502(12) .
C1 H1B 0.9700 .
C1 H1C 0.9700 .
C2 H2B 0.9700 .
C2 H2C 0.9700 .
C3 C4 1.492(12) .
C3 H3B 0.9700 .
C3 H3C 0.9700 .
C4 H4A 0.9700 .
C4 H4B 0.9700 .
C5 C6 1.504(12) .
C5 H5A 0.9700 .
C5 H5B 0.9700 .
C6 H6A 0.9700 .
C6 H6B 0.9700 .

loop_
_geom_hbond_atom_site_label_D
_geom_hbond_atom_site_label_H
_geom_hbond_atom_site_label_A
_geom_hbond_distance_DH
_geom_hbond_distance_HA
_geom_hbond_distance_DA
_geom_hbond_angle_DHA
_geom_hbond_site_symmetry_A
N1 H1D Se5 0.90 2.91 3.762(8) 157.1 2_666
N2 H2A Se2 0.90 2.86 3.664(7) 148.7 2_666
N2 H2D Se1 0.91 2.84 3.443(7) 124.9 .
N2 H2D Se3 0.91 2.85 3.665(8) 150.8 2_656
N3 H3A Se4 0.90 2.75 3.589(8) 154.0 2_556
N3 H3D Se5 0.90 2.77 3.592(7) 153.3 2_566
C1 H1C Se3 0.97 2.94 3.693(9) 135.4 2_666
C2 H2B Se5 0.97 2.93 3.872(10) 164.4 1_556
C3 H3C Se4 0.97 2.85 3.619(8) 136.5 2_656

loop_
_geom_torsion_atom_site_label_1
_geom_torsion_atom_site_label_2
_geom_torsion_atom_site_label_3
_geom_torsion_atom_site_label_4
_geom_torsion
_geom_torsion_site_symmetry_1
_geom_torsion_site_symmetry_4
Se4 Sb2 Se1 Hg1 -102.63(4) 2_556 .
Se3 Sb2 Se1 Hg1 159.58(3) 2_656 .
Se4 Sb2 Se1 Sb1 -19.95(4) 2_556 .
Se3 Sb2 Se1 Sb1 -117.74(3) 2_656 .
Se3 Hg1 Se1 Sb2 -107.10(3) . .
Se4 Hg1 Se1 Sb2 15.48(4) . .
Se5 Hg1 Se1 Sb2 125.48(3) . .
Se3 Hg1 Se1 Sb1 151.24(3) . .
Se4 Hg1 Se1 Sb1 -86.19(3) . .
Se5 Hg1 Se1 Sb1 23.81(3) . .
Se5 Sb1 Se1 Sb2 -122.17(4) . .
Se2 Sb1 Se1 Sb2 138.06(4) . .
Se2 Sb1 Se1 Sb2 74.60(16) 2_566 .
Se5 Sb1 Se1 Hg1 -25.44(3) . .
Se2 Sb1 Se1 Hg1 -125.21(3) . .
Se2 Sb1 Se1 Hg1 171.33(15) 2_566 .
Se5 Sb1 Se2 Fe1 -154.63(4) . .
Se1 Sb1 Se2 Fe1 -63.25(4) . .
Se2 Sb1 Se2 Fe1 105.33(4) 2_566 .
Se5 Sb1 Se2 Sb1 100.05(3) . 2_566
Se1 Sb1 Se2 Sb1 -168.58(3) . 2_566
Se2 Sb1 Se2 Sb1 0.0 2_566 2_566
Se4 Hg1 Se3 Sb2 -115.81(4) . 2_656
Se5 Hg1 Se3 Sb2 102.06(4) . 2_656
Se1 Hg1 Se3 Sb2 3.38(4) . 2_656
Se3 Hg1 Se4 Sb2 -173.29(4) . 2_556
Se5 Hg1 Se4 Sb2 -24.79(5) . 2_556
Se1 Hg1 Se4 Sb2 70.52(4) . 2_556
Se2 Sb1 Se5 Hg1 114.39(3) . .
Se1 Sb1 Se5 Hg1 25.94(3) . .
Se2 Sb1 Se5 Hg1 -157.77(3) 2_566 .
Se3 Hg1 Se5 Sb1 -132.41(4) . .
Se4 Hg1 Se5 Sb1 83.94(4) . .
Se1 Hg1 Se5 Sb1 -26.00(3) . .
Sb1 Se2 Fe1 N2 79.5(2) . .
Sb1 Se2 Fe1 N2 176.7(2) 2_566 .
Sb1 Se2 Fe1 N3 -38.5(2) . .
Sb1 Se2 Fe1 N3 58.8(2) 2_566 .
Sb1 Se2 Fe1 N1 -159.9(2) . .
Sb1 Se2 Fe1 N1 -62.6(2) 2_566 .
Sb1 Se2 Fe1 N4 -114.9(12) . .
Sb1 Se2 Fe1 N4 -17.7(12) 2_566 .
N2 Fe1 N1 C1 -91.1(7) . .
N3 Fe1 N1 C1 50.6(7) . .
N4 Fe1 N1 C1 -18.6(6) . .
Se2 Fe1 N1 C1 155.4(6) . .
N3 Fe1 N2 C3 -92.1(6) . .
N1 Fe1 N2 C3 52.2(7) . .
N4 Fe1 N2 C3 -19.4(6) . .
Se2 Fe1 N2 C3 158.5(5) . .
N2 Fe1 N3 C5 58.7(6) . .
N1 Fe1 N3 C5 -84.4(6) . .
N4 Fe1 N3 C5 -15.0(6) . .
Se2 Fe1 N3 C5 173.2(5) . .
N2 Fe1 N4 C4 -9.1(5) . .
N3 Fe1 N4 C4 106.7(5) . .
N1 Fe1 N4 C4 -129.4(6) . .
Se2 Fe1 N4 C4 -175.2(10) . .
N2 Fe1 N4 C6 -128.4(6) . .
N3 Fe1 N4 C6 -12.6(5) . .
N1 Fe1 N4 C6 111.3(6) . .
Se2 Fe1 N4 C6 65.5(15) . .
N2 Fe1 N4 C2 110.2(5) . .
N3 Fe1 N4 C2 -133.9(5) . .
N1 Fe1 N4 C2 -10.0(5) . .
Se2 Fe1 N4 C2 -55.9(15) . .
Fe1 N1 C1 C2 44.7(9) . .
N1 C1 C2 N4 -54.2(10) . .
C4 N4 C2 C1 152.4(8) . .
C6 N4 C2 C1 -82.8(9) . .
Fe1 N4 C2 C1 36.6(8) . .
Fe1 N2 C3 C4 45.8(9) . .
C6 N4 C4 C3 154.4(8) . .
C2 N4 C4 C3 -80.3(9) . .
Fe1 N4 C4 C3 36.5(8) . .
N2 C3 C4 N4 -56.1(10) . .
Fe1 N3 C5 C6 41.2(9) . .
C4 N4 C6 C5 -79.1(9) . .
C2 N4 C6 C5 155.8(7) . .
Fe1 N4 C6 C5 37.1(8) . .
N3 C5 C6 N4 -52.1(10) . .
